data_7245741
loop_
_publ_author_name
'Li, Duo-Fu'
'Guo, Feng'
'He, Xiao-Li'
'Wu, Yao-Zhen'
'Deng, Xiang-Hong'
'Yang, Kang-Ping'
'Sui, Yan'
'Li, Yongxiu'

_publ_section_title
;
 A Layered Hybrid Rare-Earth Double Perovskite with Two Continuous
 Reversible Phase Transitions Induced By Unusual Two Driving Gears of
 Fan-Like Rotation Movements
;
_journal_name_full CrystEngComm
_journal_paper_doi 10.1039/D2CE01297A
_journal_year 2022
_chemical_formula_moiety 'Eu K N8 O24, 4(C7 H14 N)'
_chemical_formula_sum 'C28 H56 Eu K N12 O24'
_chemical_formula_weight 1135.90
_space_group_crystal_system triclinic
_space_group_IT_number 2
_space_group_name_Hall '-P 1'
_space_group_name_H-M_alt 'P -1'
_atom_sites_solution_hydrogens mixed
_audit_creation_method SHELXL-2014
_audit_update_record
;
2022-09-09 deposited with the CCDC.	2022-10-31 downloaded from the CCDC.
;
_cell_angle_alpha 67.444(6)
_cell_angle_beta 89.728(5)
_cell_angle_gamma 89.703(4)
_cell_formula_units_Z 1
_cell_length_a 9.7896(5)
_cell_length_b 9.8968(5)
_cell_length_c 12.6080(11)
_cell_measurement_reflns_used 2493
_cell_measurement_temperature 273(2)
_cell_measurement_theta_max 28.3310
_cell_measurement_theta_min 4.4500
_cell_volume 1128.07(14)
_computing_cell_refinement 'CrysAlisPro 1.171.40.53 (Rigaku OD, 2019)'
_computing_data_collection 'CrysAlisPro 1.171.40.53 (Rigaku OD, 2019)'
_computing_data_reduction 'CrysAlisPro 1.171.40.53 (Rigaku OD, 2019)'
_computing_structure_refinement 'SHELXL-2014 (Sheldrick, 2014)'
_diffrn_ambient_temperature 273(2)
_diffrn_measured_fraction_theta_full 0.565
_diffrn_measured_fraction_theta_max 0.651
_diffrn_measurement_device_type 'SuperNova, Single source at offset/far, EosS2'
_diffrn_radiation_type MoK\a
_diffrn_radiation_wavelength 0.71073
_diffrn_reflns_av_R_equivalents 0.0106
_diffrn_reflns_av_unetI/netI 0.0299
_diffrn_reflns_Laue_measured_fraction_full 0.565
_diffrn_reflns_Laue_measured_fraction_max 0.651
_diffrn_reflns_limit_h_max 8
_diffrn_reflns_limit_h_min -11
_diffrn_reflns_limit_k_max 11
_diffrn_reflns_limit_k_min -11
_diffrn_reflns_limit_l_max 14
_diffrn_reflns_limit_l_min -10
_diffrn_reflns_number 2762
_diffrn_reflns_point_group_measured_fraction_full 0.565
_diffrn_reflns_point_group_measured_fraction_max 0.651
_diffrn_reflns_theta_full 25.242
_diffrn_reflns_theta_max 23.998
_diffrn_reflns_theta_min 3.351
_diffrn_source 'micro-focus sealed X-ray tube'
_exptl_absorpt_coefficient_mu 1.580
_exptl_absorpt_correction_T_max 1.00000
_exptl_absorpt_correction_T_min 0.79973
_exptl_absorpt_correction_type multi-scan
_exptl_absorpt_process_details
;
CrysAlisPro 1.171.40.53 (Rigaku Oxford Diffraction, 2019)
Empirical absorption correction using spherical harmonics,
 implemented in SCALE3 ABSPACK scaling algorithm.
;
_exptl_crystal_colour colorless
_exptl_crystal_density_diffrn 1.672
_exptl_crystal_description block
_exptl_crystal_F_000 582
_exptl_crystal_size_max 0.220
_exptl_crystal_size_mid 0.200
_exptl_crystal_size_min 0.180
_refine_diff_density_max 0.386
_refine_diff_density_min -0.339
_refine_diff_density_rms 0.058
_refine_ls_extinction_coef 0.0012(6)
_refine_ls_extinction_expression Fc^*^=kFc[1+0.001xFc^2^\l^3^/sin(2\q)]^-1/4^
_refine_ls_extinction_method SHELXL
_refine_ls_goodness_of_fit_ref 1.057
_refine_ls_hydrogen_treatment constr
_refine_ls_matrix_type full
_refine_ls_number_parameters 359
_refine_ls_number_reflns 2307
_refine_ls_number_restraints 18
_refine_ls_restrained_S_all 1.052
_refine_ls_R_factor_all 0.0268
_refine_ls_R_factor_gt 0.0268
_refine_ls_shift/su_max 0.000
_refine_ls_shift/su_mean 0.000
_refine_ls_structure_factor_coef Fsqd
_refine_ls_weighting_details 'w=1/[\s^2^(Fo^2^)+(0.0324P)^2^+1.5031P] where P=(Fo^2^+2Fc^2^)/3'
_refine_ls_weighting_scheme calc
_refine_ls_wR_factor_gt 0.0660
_refine_ls_wR_factor_ref 0.0660
_reflns_Friedel_coverage 0.000
_reflns_number_gt 2306
_reflns_number_total 2307
_reflns_threshold_expression 'I > 2\s(I)'
_cod_data_source_file d2ce01297a2.cif
_cod_data_source_block 20211126-LDF-351-273K
_cod_database_code 7245741
_shelx_space_group_comment
;
The symmetry employed for this shelxl refinement is uniquely defined
by the following loop, which should always be used as a source of
symmetry information in preference to the above space-group names.
They are only intended as comments.
;
_shelx_estimated_absorpt_t_min 0.723
_shelx_estimated_absorpt_t_max 0.764
_shelxl_version_number 2014-3

loop_
_space_group_symop_operation_xyz
'x, y, z'
'-x, -y, -z'

loop_
_atom_site_label
_atom_site_type_symbol
_atom_site_fract_x
_atom_site_fract_y
_atom_site_fract_z
_atom_site_U_iso_or_equiv
_atom_site_adp_type
_atom_site_occupancy
_atom_site_site_symmetry_order
_atom_site_calc_flag
_atom_site_refinement_flags_posn
_atom_site_refinement_flags_adp
_atom_site_refinement_flags_occupancy
_atom_site_disorder_assembly
_atom_site_disorder_group
Eu1 Eu 0.5000 0.5000 0.5000 0.02519(15) Uani 1 2 d S . P A .
K1 K 1.0000 0.0000 0.5000 0.0379(4) Uani 1 2 d S . P . .
O1 O 0.8857(6) 0.0831(5) 0.2693(5) 0.0884(17) Uani 1 1 d . . . . .
N1 N 0.9332(6) 0.2074(7) 0.2305(6) 0.0611(16) Uani 1 1 d . . . . .
O2 O 0.8672(7) 0.3073(6) 0.1534(5) 0.0927(17) Uani 1 1 d . . . . .
N2 N 0.7190(5) 0.2982(6) 0.4787(5) 0.0456(13) Uani 1 1 d . . . . .
O3 O 1.0365(5) 0.2375(6) 0.2719(5) 0.0917(18) Uani 1 1 d . . . . .
N3 N 0.2848(5) 0.2835(5) 0.5047(4) 0.0437(14) Uani 1 1 d . . . . .
O4 O 0.8085(5) 0.2166(5) 0.4700(5) 0.0841(17) Uani 1 1 d . . . . .
N4 N 0.5152(5) 0.3687(5) 0.7572(4) 0.0440(13) Uani 1 1 d . . . . .
O5 O 0.6779(5) 0.2927(5) 0.5744(4) 0.0519(16) Uani 0.835(7) 1 d . . P A 1
O6 O 0.6635(5) 0.3914(5) 0.3908(5) 0.0450(15) Uani 0.835(7) 1 d . . P A 1
O7 O 0.4108(4) 0.2578(4) 0.4986(4) 0.0430(15) Uani 0.830(7) 1 d . . P A 1
O8 O 0.1987(4) 0.1944(5) 0.5079(5) 0.0831(18) Uani 1 1 d . . . . .
O9 O 0.2546(4) 0.4043(5) 0.5103(4) 0.0454(15) Uani 0.830(7) 1 d . . P A 1
O10 O 0.4381(5) 0.3166(5) 0.7032(4) 0.0492(15) Uani 0.833(7) 1 d . . P A 1
O11 O 0.5187(6) 0.3188(5) 0.8626(3) 0.0795(16) Uani 1 1 d . . . . .
O12 O 0.5901(5) 0.4731(5) 0.6977(4) 0.0477(15) Uani 0.833(7) 1 d . . P A 1
N6 N 0.9895(6) 0.5571(6) 0.2094(5) 0.0682(17) Uani 1 1 d . . . . .
H6 H 0.9876 0.4595 0.2247 0.082 Uiso 1 1 d R U . . .
C8 C 0.8623(8) 0.6320(10) 0.1506(9) 0.100(3) Uani 1 1 d . . . . .
H8A H 0.8477 0.6126 0.0818 0.120 Uiso 1 1 calc R U . . .
H8B H 0.7843 0.5953 0.2011 0.120 Uiso 1 1 calc R U . . .
C9 C 0.8766(9) 0.7907(9) 0.1204(10) 0.119(4) Uani 1 1 d . . . . .
H9A H 0.8025 0.8252 0.1550 0.142 Uiso 1 1 calc R U . . .
H9B H 0.8707 0.8416 0.0377 0.142 Uiso 1 1 calc R U . . .
C10 C 1.0122(8) 0.8250(7) 0.1621(7) 0.077(2) Uani 1 1 d . . . . .
H10 H 1.0210 0.9302 0.1433 0.092 Uiso 1 1 calc R U . . .
C11 C 1.1198(9) 0.7730(9) 0.1065(8) 0.109(3) Uani 1 1 d . . . . .
H11A H 1.2082 0.7955 0.1300 0.131 Uiso 1 1 calc R U . . .
H11B H 1.1129 0.8240 0.0239 0.131 Uiso 1 1 calc R U . . .
C12 C 1.1105(7) 0.6132(8) 0.1359(7) 0.082(3) Uani 1 1 d . . . . .
H12A H 1.1026 0.5938 0.0664 0.099 Uiso 1 1 calc R U . . .
H12B H 1.1923 0.5649 0.1762 0.099 Uiso 1 1 calc R U . . .
C13 C 0.9967(12) 0.5841(9) 0.3123(6) 0.118(4) Uani 1 1 d . . . . .
H13A H 1.0732 0.5307 0.3581 0.142 Uiso 1 1 calc R U . . .
H13B H 0.9138 0.5497 0.3568 0.142 Uiso 1 1 calc R U . . .
C14 C 1.0136(12) 0.7444(10) 0.2852(8) 0.116(4) Uani 1 1 d . . . . .
H14A H 0.9400 0.7787 0.3204 0.139 Uiso 1 1 calc R U . . .
H14B H 1.0993 0.7609 0.3165 0.139 Uiso 1 1 calc R U . . .
C1 C 0.5692(7) 0.0654(7) 0.1427(6) 0.070(2) Uani 1 1 d . . . . .
H1A H 0.6057 -0.0317 0.1850 0.084 Uiso 1 1 calc R U . . .
H1B H 0.6158 0.1061 0.0692 0.084 Uiso 1 1 calc R U . . .
C2 C 0.4193(7) 0.0568(7) 0.1246(6) 0.066(2) Uani 1 1 d . . . . .
H2A H 0.4001 0.0952 0.0429 0.080 Uiso 1 1 calc R U . . .
H2B H 0.3906 -0.0447 0.1569 0.080 Uiso 1 1 calc R U . . .
C3 C 0.3412(7) 0.1413(7) 0.1793(6) 0.067(2) Uani 1 1 d . . . . .
H3 H 0.2429 0.1346 0.1680 0.080 Uiso 1 1 calc R U . . .
C4 C 0.3871(8) 0.2982(7) 0.1293(7) 0.082(2) Uani 1 1 d . . . . .
H4A H 0.3644 0.3408 0.0483 0.098 Uiso 1 1 calc R U . . .
H4B H 0.3392 0.3533 0.1672 0.098 Uiso 1 1 calc R U . . .
N5 N 0.5915(5) 0.1596(5) 0.2080(5) 0.0613(15) Uani 1 1 d . . . . .
H5 H 0.6831 0.1636 0.2185 0.074 Uiso 1 1 d R U . . .
C5 C 0.5367(9) 0.3091(7) 0.1433(7) 0.080(2) Uani 1 1 d . . . . .
H5A H 0.5549 0.3716 0.1849 0.097 Uiso 1 1 calc R U . . .
H5B H 0.5805 0.3512 0.0687 0.097 Uiso 1 1 calc R U . . .
C6 C 0.5227(10) 0.0988(9) 0.3217(6) 0.090(3) Uani 1 1 d . . . . .
H6A H 0.5634 0.0053 0.3680 0.108 Uiso 1 1 calc R U . . .
H6B H 0.5349 0.1647 0.3614 0.108 Uiso 1 1 calc R U . . .
C7 C 0.3757(10) 0.0796(9) 0.3069(7) 0.094(3) Uani 1 1 d . . . . .
H7A H 0.3227 0.1301 0.3457 0.113 Uiso 1 1 calc R U . . .
H7B H 0.3529 -0.0235 0.3407 0.113 Uiso 1 1 calc R U . . .
O5A O 0.7467(18) 0.420(2) 0.4842(16) 0.029(5) Uani 0.165(7) 1 d . U P A 2
O6A O 0.598(2) 0.262(2) 0.492(2) 0.044(8) Uani 0.165(7) 1 d . . P A 2
O7A O 0.326(2) 0.378(2) 0.4101(19) 0.039(7) Uani 0.170(7) 1 d . U P A 2
O9A O 0.341(2) 0.281(2) 0.5957(17) 0.035(6) Uani 0.170(7) 1 d . . P A 2
O12A O 0.432(2) 0.475(2) 0.7028(16) 0.033(6) Uani 0.167(7) 1 d . . P A 2
O10A O 0.586(2) 0.325(2) 0.6927(17) 0.039(7) Uani 0.167(7) 1 d . U P A 2

loop_
_atom_site_aniso_label
_atom_site_aniso_U_11
_atom_site_aniso_U_22
_atom_site_aniso_U_33
_atom_site_aniso_U_23
_atom_site_aniso_U_13
_atom_site_aniso_U_12
Eu1 0.0230(2) 0.0238(2) 0.0301(2) -0.01193(18) 0.00212(16) 0.00036(14)
K1 0.0302(8) 0.0321(9) 0.0523(11) -0.0172(9) -0.0039(8) 0.0027(7)
O1 0.121(5) 0.046(3) 0.096(4) -0.025(3) -0.031(4) 0.005(3)
N1 0.063(4) 0.055(4) 0.064(4) -0.021(4) 0.009(4) 0.002(3)
O2 0.115(5) 0.068(3) 0.077(4) -0.007(3) -0.029(4) 0.006(4)
N2 0.036(3) 0.042(3) 0.064(4) -0.026(3) 0.003(3) 0.008(3)
O3 0.043(3) 0.091(4) 0.118(5) -0.014(4) -0.011(3) -0.005(3)
N3 0.042(3) 0.041(3) 0.053(4) -0.024(3) 0.009(3) -0.012(3)
O4 0.067(3) 0.078(3) 0.115(4) -0.047(3) 0.008(3) 0.043(3)
N4 0.045(3) 0.049(3) 0.035(3) -0.012(3) -0.003(3) 0.007(3)
O5 0.047(3) 0.047(3) 0.062(4) -0.021(3) -0.002(3) 0.012(2)
O6 0.039(3) 0.047(3) 0.052(3) -0.022(3) 0.002(3) 0.006(2)
O7 0.037(3) 0.036(3) 0.062(4) -0.025(3) 0.004(3) -0.001(2)
O8 0.058(3) 0.086(4) 0.132(5) -0.071(4) 0.025(3) -0.045(3)
O9 0.034(3) 0.047(3) 0.063(4) -0.029(3) 0.006(3) -0.003(2)
O10 0.058(3) 0.040(3) 0.045(3) -0.012(3) 0.008(3) -0.006(2)
O11 0.108(4) 0.093(4) 0.024(2) -0.007(3) -0.001(3) 0.004(3)
O12 0.048(3) 0.052(3) 0.043(3) -0.018(3) -0.001(3) -0.003(3)
N6 0.062(4) 0.049(3) 0.094(5) -0.027(3) 0.010(4) -0.001(3)
C8 0.051(5) 0.103(7) 0.146(9) -0.045(7) -0.039(5) -0.002(5)
C9 0.078(6) 0.071(6) 0.176(11) -0.013(7) -0.048(7) 0.025(5)
C10 0.090(6) 0.050(4) 0.093(6) -0.031(4) 0.030(5) -0.014(4)
C11 0.094(6) 0.085(6) 0.148(9) -0.045(6) 0.054(7) -0.016(5)
C12 0.062(4) 0.092(5) 0.107(6) -0.055(5) 0.029(5) 0.001(4)
C13 0.186(11) 0.101(7) 0.052(5) -0.011(5) 0.031(7) 0.017(7)
C14 0.174(11) 0.105(7) 0.090(7) -0.060(6) 0.008(8) -0.006(7)
C1 0.078(5) 0.066(4) 0.081(5) -0.046(4) 0.016(4) 0.007(4)
C2 0.072(5) 0.063(4) 0.076(5) -0.041(4) -0.008(4) -0.003(4)
C3 0.048(4) 0.084(5) 0.081(5) -0.046(4) 0.002(4) 0.000(4)
C4 0.088(6) 0.059(5) 0.096(6) -0.027(5) -0.024(5) 0.029(4)
N5 0.050(3) 0.068(4) 0.073(4) -0.035(3) -0.005(3) -0.001(3)
C5 0.113(7) 0.034(4) 0.089(6) -0.016(4) -0.001(6) -0.014(4)
C6 0.138(8) 0.093(6) 0.034(4) -0.018(4) -0.011(6) 0.012(6)
C7 0.114(7) 0.096(6) 0.074(6) -0.035(5) 0.040(6) -0.035(6)
O5A 0.028(6) 0.029(6) 0.030(6) -0.011(3) -0.001(2) 0.000(2)
O6A 0.051(15) 0.024(12) 0.059(16) -0.020(12) 0.024(14) -0.017(11)
O7A 0.030(11) 0.045(13) 0.044(13) -0.017(11) -0.007(10) -0.008(9)
O9A 0.042(13) 0.026(12) 0.023(12) 0.007(11) -0.006(11) -0.004(10)
O12A 0.031(11) 0.052(14) 0.010(12) -0.007(11) -0.007(10) 0.012(11)
O10A 0.050(13) 0.048(12) 0.021(11) -0.015(10) 0.001(10) 0.008(10)

loop_
_atom_type_symbol
_atom_type_description
_atom_type_scat_dispersion_real
_atom_type_scat_dispersion_imag
_atom_type_scat_source
C C 0.0033 0.0016 'International Tables Vol C Tables 4.2.6.8 and 6.1.1.4'
H H 0.0000 0.0000 'International Tables Vol C Tables 4.2.6.8 and 6.1.1.4'
Eu Eu -0.1578 3.6682 'International Tables Vol C Tables 4.2.6.8 and 6.1.1.4'
K K 0.2009 0.2494 'International Tables Vol C Tables 4.2.6.8 and 6.1.1.4'
N N 0.0061 0.0033 'International Tables Vol C Tables 4.2.6.8 and 6.1.1.4'
O O 0.0106 0.0060 'International Tables Vol C Tables 4.2.6.8 and 6.1.1.4'

loop_
_geom_angle_atom_site_label_1
_geom_angle_atom_site_label_2
_geom_angle_atom_site_label_3
_geom_angle
_geom_angle_site_symmetry_1
_geom_angle_site_symmetry_3
_geom_angle_publ_flag
O10A Eu1 O10A 180.0 2_666 . ?
O10A Eu1 O12A 50.0(6) 2_666 2_666 ?
O10A Eu1 O12A 130.0(6) . 2_666 ?
O10A Eu1 O12A 130.0(6) 2_666 . ?
O10A Eu1 O12A 50.0(6) . . ?
O12A Eu1 O12A 180.0 2_666 . ?
O7 Eu1 O7 180.0 2_666 . ?
O10A Eu1 O9A 66.9(7) 2_666 2_666 ?
O10A Eu1 O9A 113.1(7) . 2_666 ?
O12A Eu1 O9A 68.5(6) 2_666 2_666 ?
O12A Eu1 O9A 111.5(6) . 2_666 ?
O10A Eu1 O9A 113.1(7) 2_666 . ?
O10A Eu1 O9A 66.9(7) . . ?
O12A Eu1 O9A 111.5(6) 2_666 . ?
O12A Eu1 O9A 68.5(6) . . ?
O9A Eu1 O9A 180.0 2_666 . ?
O7 Eu1 O12 112.24(16) 2_666 2_666 ?
O7 Eu1 O12 67.76(16) . 2_666 ?
O7 Eu1 O12 67.76(16) 2_666 . ?
O7 Eu1 O12 112.24(16) . . ?
O12 Eu1 O12 180.0 2_666 . ?
O7 Eu1 O9 49.38(13) 2_666 2_666 ?
O7 Eu1 O9 130.62(13) . 2_666 ?
O12 Eu1 O9 112.20(15) 2_666 2_666 ?
O12 Eu1 O9 67.80(15) . 2_666 ?
O7 Eu1 O9 130.62(13) 2_666 . ?
O7 Eu1 O9 49.38(13) . . ?
O12 Eu1 O9 67.80(15) 2_666 . ?
O12 Eu1 O9 112.20(15) . . ?
O9 Eu1 O9 180.0 2_666 . ?
O10A Eu1 O5A 111.0(6) 2_666 . ?
O10A Eu1 O5A 69.0(6) . . ?
O12A Eu1 O5A 66.3(6) 2_666 . ?
O12A Eu1 O5A 113.7(6) . . ?
O9A Eu1 O5A 67.9(6) 2_666 . ?
O9A Eu1 O5A 112.1(6) . . ?
O10A Eu1 O5A 69.0(6) 2_666 2_666 ?
O10A Eu1 O5A 111.0(6) . 2_666 ?
O12A Eu1 O5A 113.7(6) 2_666 2_666 ?
O12A Eu1 O5A 66.3(6) . 2_666 ?
O9A Eu1 O5A 112.1(6) 2_666 2_666 ?
O9A Eu1 O5A 67.9(6) . 2_666 ?
O5A Eu1 O5A 180.0 . 2_666 ?
O7 Eu1 O5 67.58(15) 2_666 2_666 ?
O7 Eu1 O5 112.42(15) . 2_666 ?
O12 Eu1 O5 68.90(15) 2_666 2_666 ?
O12 Eu1 O5 111.10(15) . 2_666 ?
O9 Eu1 O5 112.70(14) 2_666 2_666 ?
O9 Eu1 O5 67.30(14) . 2_666 ?
O7 Eu1 O5 112.42(15) 2_666 . ?
O7 Eu1 O5 67.57(15) . . ?
O12 Eu1 O5 111.10(15) 2_666 . ?
O12 Eu1 O5 68.90(15) . . ?
O9 Eu1 O5 67.31(14) 2_666 . ?
O9 Eu1 O5 112.70(14) . . ?
O5 Eu1 O5 180.0 2_666 . ?
O7 Eu1 O10 112.23(14) 2_666 . ?
O7 Eu1 O10 67.77(14) . . ?
O12 Eu1 O10 130.93(15) 2_666 . ?
O12 Eu1 O10 49.07(15) . . ?
O9 Eu1 O10 111.99(17) 2_666 . ?
O9 Eu1 O10 68.01(17) . . ?
O5 Eu1 O10 111.30(14) 2_666 . ?
O5 Eu1 O10 68.70(14) . . ?
O7 Eu1 O10 67.77(14) 2_666 2_666 ?
O7 Eu1 O10 112.23(14) . 2_666 ?
O12 Eu1 O10 49.07(15) 2_666 2_666 ?
O12 Eu1 O10 130.93(15) . 2_666 ?
O9 Eu1 O10 68.01(17) 2_666 2_666 ?
O9 Eu1 O10 111.99(17) . 2_666 ?
O5 Eu1 O10 68.70(14) 2_666 2_666 ?
O5 Eu1 O10 111.30(14) . 2_666 ?
O10 Eu1 O10 180.0 . 2_666 ?
O10A Eu1 O6A 67.2(7) 2_666 2_666 ?
O10A Eu1 O6A 112.8(7) . 2_666 ?
O12A Eu1 O6A 113.1(7) 2_666 2_666 ?
O12A Eu1 O6A 66.9(7) . 2_666 ?
O9A Eu1 O6A 67.8(6) 2_666 2_666 ?
O9A Eu1 O6A 112.2(6) . 2_666 ?
O5A Eu1 O6A 131.5(6) . 2_666 ?
O5A Eu1 O6A 48.5(6) 2_666 2_666 ?
O10A Eu1 O6A 112.8(7) 2_666 . ?
O10A Eu1 O6A 67.2(7) . . ?
O12A Eu1 O6A 66.9(7) 2_666 . ?
O12A Eu1 O6A 113.1(7) . . ?
O9A Eu1 O6A 112.2(6) 2_666 . ?
O9A Eu1 O6A 67.8(6) . . ?
O5A Eu1 O6A 48.5(6) . . ?
O5A Eu1 O6A 131.5(6) 2_666 . ?
O6A Eu1 O6A 180.0 2_666 . ?
O7 Eu1 O6 68.20(12) 2_666 2_666 ?
O7 Eu1 O6 111.80(12) . 2_666 ?
O12 Eu1 O6 113.19(16) 2_666 2_666 ?
O12 Eu1 O6 66.81(16) . 2_666 ?
O9 Eu1 O6 112.39(12) 2_666 2_666 ?
O9 Eu1 O6 67.61(12) . 2_666 ?
O5 Eu1 O6 49.07(17) 2_666 2_666 ?
O5 Eu1 O6 130.93(17) . 2_666 ?
O10 Eu1 O6 66.81(16) . 2_666 ?
O10 Eu1 O6 113.19(16) 2_666 2_666 ?
O7 Eu1 O6 111.80(12) 2_666 . ?
O7 Eu1 O6 68.20(12) . . ?
O12 Eu1 O6 66.81(16) 2_666 . ?
O12 Eu1 O6 113.19(16) . . ?
O9 Eu1 O6 67.61(12) 2_666 . ?
O9 Eu1 O6 112.39(12) . . ?
O5 Eu1 O6 130.93(17) 2_666 . ?
O5 Eu1 O6 49.07(17) . . ?
O10 Eu1 O6 113.19(16) . . ?
O10 Eu1 O6 66.81(16) 2_666 . ?
O6 Eu1 O6 180.00(16) 2_666 . ?
O10A Eu1 O7A 112.3(7) 2_666 2_666 ?
O10A Eu1 O7A 67.7(7) . 2_666 ?
O12A Eu1 O7A 112.6(6) 2_666 2_666 ?
O12A Eu1 O7A 67.4(6) . 2_666 ?
O9A Eu1 O7A 49.7(7) 2_666 2_666 ?
O9A Eu1 O7A 130.3(7) . 2_666 ?
O5A Eu1 O7A 67.7(6) . 2_666 ?
O5A Eu1 O7A 112.3(6) 2_666 2_666 ?
O6A Eu1 O7A 69.1(7) 2_666 2_666 ?
O6A Eu1 O7A 110.9(7) . 2_666 ?
O10A Eu1 O7A 67.7(7) 2_666 . ?
O10A Eu1 O7A 112.3(7) . . ?
O12A Eu1 O7A 67.4(6) 2_666 . ?
O12A Eu1 O7A 112.6(6) . . ?
O9A Eu1 O7A 130.3(7) 2_666 . ?
O9A Eu1 O7A 49.7(7) . . ?
O5A Eu1 O7A 112.3(6) . . ?
O5A Eu1 O7A 67.7(6) 2_666 . ?
O6A Eu1 O7A 110.9(7) 2_666 . ?
O6A Eu1 O7A 69.1(7) . . ?
O7A Eu1 O7A 180.0 2_666 . ?
O4 K1 O4 180.00(14) 2_756 . ?
O4 K1 O8 88.18(15) 2_756 2_656 ?
O4 K1 O8 91.82(15) . 2_656 ?
O4 K1 O8 91.82(15) 2_756 1_655 ?
O4 K1 O8 88.18(15) . 1_655 ?
O8 K1 O8 180.00(15) 2_656 1_655 ?
O4 K1 O1 107.73(15) 2_756 . ?
O4 K1 O1 72.27(15) . . ?
O8 K1 O1 68.09(16) 2_656 . ?
O8 K1 O1 111.91(16) 1_655 . ?
O4 K1 O1 72.27(15) 2_756 2_756 ?
O4 K1 O1 107.73(15) . 2_756 ?
O8 K1 O1 111.91(16) 2_656 2_756 ?
O8 K1 O1 68.09(16) 1_655 2_756 ?
O1 K1 O1 180.0 . 2_756 ?
O4 K1 O3 109.78(15) 2_756 . ?
O4 K1 O3 70.22(15) . . ?
O8 K1 O3 110.73(16) 2_656 . ?
O8 K1 O3 69.27(16) 1_655 . ?
O1 K1 O3 42.65(15) . . ?
O1 K1 O3 137.35(15) 2_756 . ?
O4 K1 O3 70.22(15) 2_756 2_756 ?
O4 K1 O3 109.78(15) . 2_756 ?
O8 K1 O3 69.27(16) 2_656 2_756 ?
O8 K1 O3 110.73(16) 1_655 2_756 ?
O1 K1 O3 137.35(15) . 2_756 ?
O1 K1 O3 42.65(15) 2_756 2_756 ?
O3 K1 O3 180.00(19) . 2_756 ?
O4 K1 N1 114.91(14) 2_756 . ?
O4 K1 N1 65.09(14) . . ?
O8 K1 N1 89.32(16) 2_656 . ?
O8 K1 N1 90.68(16) 1_655 . ?
O1 K1 N1 21.78(12) . . ?
O1 K1 N1 158.22(12) 2_756 . ?
O3 K1 N1 21.85(13) . . ?
O3 K1 N1 158.15(13) 2_756 . ?
O4 K1 N1 65.09(14) 2_756 2_756 ?
O4 K1 N1 114.91(14) . 2_756 ?
O8 K1 N1 90.68(16) 2_656 2_756 ?
O8 K1 N1 89.32(16) 1_655 2_756 ?
O1 K1 N1 158.22(12) . 2_756 ?
O1 K1 N1 21.78(12) 2_756 2_756 ?
O3 K1 N1 158.15(13) . 2_756 ?
O3 K1 N1 21.85(13) 2_756 2_756 ?
N1 K1 N1 180.0 . 2_756 ?
N1 O1 K1 96.1(4) . . ?
O1 N1 O3 120.9(8) . . ?
O1 N1 O2 118.6(7) . . ?
O3 N1 O2 120.2(7) . . ?
O1 N1 K1 62.2(4) . . ?
O3 N1 K1 63.4(4) . . ?
O2 N1 K1 152.7(4) . . ?
O4 N2 O6A 122.0(10) . . ?
O4 N2 O5 121.8(7) . . ?
O4 N2 O6 121.0(5) . . ?
O5 N2 O6 117.2(4) . . ?
O4 N2 O5A 121.7(9) . . ?
O6A N2 O5A 116.0(12) . . ?
O4 N2 Eu1 179.7(4) . . ?
O6A N2 Eu1 58.3(9) . . ?
O5 N2 Eu1 58.2(3) . . ?
O6 N2 Eu1 59.0(2) . . ?
O5A N2 Eu1 58.0(8) . . ?
N1 O3 K1 94.7(4) . . ?
O8 N3 O9 122.1(5) . . ?
O8 N3 O7 121.5(4) . . ?
O9 N3 O7 116.4(4) . . ?
O8 N3 O7A 121.2(10) . . ?
O8 N3 O9A 121.1(9) . . ?
O7A N3 O9A 117.6(12) . . ?
O8 N3 Eu1 179.1(5) . . ?
O9 N3 Eu1 58.4(3) . . ?
O7 N3 Eu1 58.0(2) . . ?
O7A N3 Eu1 59.6(9) . . ?
O9A N3 Eu1 58.1(8) . . ?
N2 O4 K1 167.7(5) . . ?
O11 N4 O12 121.7(5) . . ?
O11 N4 O10 121.8(5) . . ?
O12 N4 O10 116.5(5) . . ?
O11 N4 O10A 125.8(12) . . ?
O11 N4 O12A 120.0(8) . . ?
O10A N4 O12A 114.2(13) . . ?
O11 N4 Eu1 177.8(4) . . ?
O12 N4 Eu1 57.9(3) . . ?
O10 N4 Eu1 58.7(3) . . ?
O10A N4 Eu1 56.3(11) . . ?
O12A N4 Eu1 57.9(7) . . ?
N2 O5 Eu1 97.4(4) . . ?
N2 O6 Eu1 96.3(3) . . ?
N3 O7 Eu1 97.2(3) . . ?
N3 O8 K1 176.3(5) . 1_455 ?
N3 O9 Eu1 97.0(3) . . ?
N4 O10 Eu1 96.7(3) . . ?
N4 O12 Eu1 97.6(3) . . ?
C13 N6 C12 111.8(6) . . ?
C13 N6 C8 105.5(7) . . ?
C12 N6 C8 111.3(6) . . ?
C13 N6 H6 111.3 . . ?
C12 N6 H6 105.5 . . ?
C8 N6 H6 111.7 . . ?
C9 C8 N6 108.8(6) . . ?
C9 C8 H8A 109.9 . . ?
N6 C8 H8A 109.9 . . ?
C9 C8 H8B 109.9 . . ?
N6 C8 H8B 109.9 . . ?
H8A C8 H8B 108.3 . . ?
C8 C9 C10 110.8(8) . . ?
C8 C9 H9A 109.5 . . ?
C10 C9 H9A 109.5 . . ?
C8 C9 H9B 109.5 . . ?
C10 C9 H9B 109.5 . . ?
H9A C9 H9B 108.1 . . ?
C14 C10 C11 110.9(9) . . ?
C14 C10 C9 106.1(8) . . ?
C11 C10 C9 107.3(7) . . ?
C14 C10 H10 110.8 . . ?
C11 C10 H10 110.8 . . ?
C9 C10 H10 110.8 . . ?
C10 C11 C12 111.8(5) . . ?
C10 C11 H11A 109.3 . . ?
C12 C11 H11A 109.3 . . ?
C10 C11 H11B 109.3 . . ?
C12 C11 H11B 109.3 . . ?
H11A C11 H11B 107.9 . . ?
N6 C12 C11 108.6(5) . . ?
N6 C12 H12A 110.0 . . ?
C11 C12 H12A 110.0 . . ?
N6 C12 H12B 110.0 . . ?
C11 C12 H12B 110.0 . . ?
H12A C12 H12B 108.4 . . ?
N6 C13 C14 110.5(6) . . ?
N6 C13 H13A 109.5 . . ?
C14 C13 H13A 109.5 . . ?
N6 C13 H13B 109.5 . . ?
C14 C13 H13B 109.5 . . ?
H13A C13 H13B 108.1 . . ?
C10 C14 C13 110.1(6) . . ?
C10 C14 H14A 109.6 . . ?
C13 C14 H14A 109.6 . . ?
C10 C14 H14B 109.6 . . ?
C13 C14 H14B 109.7 . . ?
H14A C14 H14B 108.2 . . ?
N5 C1 C2 108.8(4) . . ?
N5 C1 H1A 109.9 . . ?
C2 C1 H1A 109.9 . . ?
N5 C1 H1B 109.9 . . ?
C2 C1 H1B 109.9 . . ?
H1A C1 H1B 108.3 . . ?
C3 C2 C1 110.8(5) . . ?
C3 C2 H2A 109.5 . . ?
C1 C2 H2A 109.5 . . ?
C3 C2 H2B 109.5 . . ?
C1 C2 H2B 109.5 . . ?
H2A C2 H2B 108.1 . . ?
C2 C3 C4 109.1(5) . . ?
C2 C3 C7 108.0(7) . . ?
C4 C3 C7 107.8(6) . . ?
C2 C3 H3 110.6 . . ?
C4 C3 H3 110.6 . . ?
C7 C3 H3 110.6 . . ?
C5 C4 C3 111.0(6) . . ?
C5 C4 H4A 109.4 . . ?
C3 C4 H4A 109.4 . . ?
C5 C4 H4B 109.4 . . ?
C3 C4 H4B 109.4 . . ?
H4A C4 H4B 108.0 . . ?
C1 N5 C6 111.1(5) . . ?
C1 N5 C5 110.3(6) . . ?
C6 N5 C5 108.5(5) . . ?
C1 N5 H5 107.7 . . ?
C6 N5 H5 109.2 . . ?
C5 N5 H5 110.1 . . ?
C4 C5 N5 108.5(5) . . ?
C4 C5 H5A 110.0 . . ?
N5 C5 H5A 110.0 . . ?
C4 C5 H5B 110.0 . . ?
N5 C5 H5B 110.0 . . ?
H5A C5 H5B 108.4 . . ?
C7 C6 N5 110.1(7) . . ?
C7 C6 H6A 109.6 . . ?
N5 C6 H6A 109.6 . . ?
C7 C6 H6B 109.6 . . ?
N5 C6 H6B 109.6 . . ?
H6A C6 H6B 108.2 . . ?
C6 C7 C3 109.5(6) . . ?
C6 C7 H7A 109.8 . . ?
C3 C7 H7A 109.8 . . ?
C6 C7 H7B 109.8 . . ?
C3 C7 H7B 109.8 . . ?
H7A C7 H7B 108.2 . . ?
N2 O5A Eu1 97.3(10) . . ?
N2 O6A Eu1 97.8(10) . . ?
N3 O7A Eu1 95.6(11) . . ?
N3 O9A Eu1 97.1(10) . . ?
N4 O12A Eu1 96.7(8) . . ?
N4 O10A Eu1 99.1(13) . . ?

loop_
_geom_bond_atom_site_label_1
_geom_bond_atom_site_label_2
_geom_bond_distance
_geom_bond_site_symmetry_2
_geom_bond_publ_flag
Eu1 O10A 2.53(2) 2_666 ?
Eu1 O10A 2.53(2) . ?
Eu1 O12A 2.557(16) 2_666 ?
Eu1 O12A 2.557(16) . ?
Eu1 O7 2.562(4) 2_666 ?
Eu1 O7 2.562(4) . ?
Eu1 O9A 2.562(17) 2_666 ?
Eu1 O9A 2.562(17) . ?
Eu1 O12 2.564(5) 2_666 ?
Eu1 O12 2.564(5) . ?
Eu1 O9 2.571(4) 2_666 ?
Eu1 O9 2.571(4) . ?
Eu1 O5A 2.568(18) . ?
Eu1 O5A 2.568(18) 2_666 ?
Eu1 O5 2.573(5) 2_666 ?
Eu1 O5 2.573(5) . ?
Eu1 O10 2.579(4) . ?
Eu1 O10 2.579(4) 2_666 ?
Eu1 O6A 2.579(18) 2_666 ?
Eu1 O6A 2.579(18) . ?
Eu1 O6 2.590(4) 2_666 ?
Eu1 O6 2.590(4) . ?
Eu1 O7A 2.596(19) 2_666 ?
Eu1 O7A 2.596(19) . ?
K1 O4 2.756(4) 2_756 ?
K1 O4 2.756(4) . ?
K1 O8 2.771(4) 2_656 ?
K1 O8 2.771(4) 1_655 ?
K1 O1 2.928(5) . ?
K1 O1 2.928(5) 2_756 ?
K1 O3 2.955(6) . ?
K1 O3 2.955(6) 2_756 ?
K1 N1 3.293(7) . ?
K1 N1 3.293(7) 2_756 ?
O1 N1 1.229(6) . ?
N1 O3 1.230(7) . ?
N1 O2 1.265(8) . ?
N2 O4 1.220(6) . ?
N2 O6A 1.23(2) . ?
N2 O5 1.252(6) . ?
N2 O6 1.261(7) . ?
N2 O5A 1.264(17) . ?
N3 O8 1.213(5) . ?
N3 O9 1.258(6) . ?
N3 O7 1.265(6) . ?
N3 O7A 1.27(2) . ?
N3 O9A 1.27(2) . ?
N4 O11 1.228(6) . ?
N4 O12 1.255(6) . ?
N4 O10 1.257(6) . ?
N4 O10A 1.263(17) . ?
N4 O12A 1.30(2) . ?
O8 K1 2.771(4) 1_455 ?
N6 C13 1.424(9) . ?
N6 C12 1.474(7) . ?
N6 C8 1.492(10) . ?
N6 H6 0.9100 . ?
C8 C9 1.475(11) . ?
C8 H8A 0.9700 . ?
C8 H8B 0.9700 . ?
C9 C10 1.517(12) . ?
C9 H9A 0.9700 . ?
C9 H9B 0.9700 . ?
C10 C14 1.448(11) . ?
C10 C11 1.460(9) . ?
C10 H10 0.9800 . ?
C11 C12 1.482(10) . ?
C11 H11A 0.9700 . ?
C11 H11B 0.9700 . ?
C12 H12A 0.9700 . ?
C12 H12B 0.9700 . ?
C13 C14 1.498(11) . ?
C13 H13A 0.9700 . ?
C13 H13B 0.9700 . ?
C14 H14A 0.9700 . ?
C14 H14B 0.9700 . ?
C1 N5 1.479(7) . ?
C1 C2 1.494(9) . ?
C1 H1A 0.9700 . ?
C1 H1B 0.9700 . ?
C2 C3 1.480(8) . ?
C2 H2A 0.9700 . ?
C2 H2B 0.9700 . ?
C3 C4 1.505(9) . ?
C3 C7 1.524(11) . ?
C3 H3 0.9800 . ?
C4 C5 1.485(11) . ?
C4 H4A 0.9700 . ?
C4 H4B 0.9700 . ?
N5 C6 1.484(8) . ?
N5 C5 1.487(9) . ?
N5 H5 0.9100 . ?
C5 H5A 0.9700 . ?
C5 H5B 0.9700 . ?
C6 C7 1.474(12) . ?
C6 H6A 0.9700 . ?
C6 H6B 0.9700 . ?
C7 H7A 0.9700 . ?
C7 H7B 0.9700 . ?

loop_
_geom_torsion_atom_site_label_1
_geom_torsion_atom_site_label_2
_geom_torsion_atom_site_label_3
_geom_torsion_atom_site_label_4
_geom_torsion
_geom_torsion_site_symmetry_1
_geom_torsion_site_symmetry_2
_geom_torsion_site_symmetry_3
_geom_torsion_site_symmetry_4
_geom_torsion_publ_flag
K1 O1 N1 O3 24.9(6) . . . . ?
K1 O1 N1 O2 -149.0(4) . . . . ?
O1 N1 O3 K1 -24.6(6) . . . . ?
O2 N1 O3 K1 149.2(5) . . . . ?
O6A N2 O4 K1 -71(3) . . . . ?
O5 N2 O4 K1 14(2) . . . . ?
O6 N2 O4 K1 -166.1(17) . . . . ?
O5A N2 O4 K1 102(2) . . . . ?
O4 N2 O5 Eu1 179.7(5) . . . . ?
O6A N2 O5 Eu1 -64.4(11) . . . . ?
O6 N2 O5 Eu1 -0.7(5) . . . . ?
O5A N2 O5 Eu1 62.5(10) . . . . ?
O4 N2 O6 Eu1 -179.7(5) . . . . ?
O6A N2 O6 Eu1 60.3(9) . . . . ?
O5 N2 O6 Eu1 0.7(5) . . . . ?
O5A N2 O6 Eu1 -61.0(8) . . . . ?
O8 N3 O7 Eu1 -179.1(5) . . . . ?
O9 N3 O7 Eu1 -1.0(6) . . . . ?
O7A N3 O7 Eu1 63.5(9) . . . . ?
O9A N3 O7 Eu1 -63.0(9) . . . . ?
O8 N3 O9 Eu1 179.1(5) . . . . ?
O7 N3 O9 Eu1 1.0(6) . . . . ?
O7A N3 O9 Eu1 -63.0(10) . . . . ?
O9A N3 O9 Eu1 61.5(8) . . . . ?
O11 N4 O10 Eu1 177.5(5) . . . . ?
O12 N4 O10 Eu1 -3.6(5) . . . . ?
O10A N4 O10 Eu1 -61.7(10) . . . . ?
O12A N4 O10 Eu1 60.8(8) . . . . ?
O11 N4 O12 Eu1 -177.5(5) . . . . ?
O10 N4 O12 Eu1 3.6(5) . . . . ?
O10A N4 O12 Eu1 60.7(12) . . . . ?
O12A N4 O12 Eu1 -61.4(8) . . . . ?
C13 N6 C8 C9 63.3(9) . . . . ?
C12 N6 C8 C9 -58.1(9) . . . . ?
N6 C8 C9 C10 -1.9(11) . . . . ?
C8 C9 C10 C14 -58.6(10) . . . . ?
C8 C9 C10 C11 60.0(11) . . . . ?
C14 C10 C11 C12 55.1(11) . . . . ?
C9 C10 C11 C12 -60.3(11) . . . . ?
C13 N6 C12 C11 -59.3(9) . . . . ?
C8 N6 C12 C11 58.3(9) . . . . ?
C10 C11 C12 N6 2.6(11) . . . . ?
C12 N6 C13 C14 56.8(11) . . . . ?
C8 N6 C13 C14 -64.3(10) . . . . ?
C11 C10 C14 C13 -57.8(11) . . . . ?
C9 C10 C14 C13 58.3(10) . . . . ?
N6 C13 C14 C10 2.3(13) . . . . ?
N5 C1 C2 C3 -1.3(8) . . . . ?
C1 C2 C3 C4 58.7(9) . . . . ?
C1 C2 C3 C7 -58.2(8) . . . . ?
C2 C3 C4 C5 -56.6(9) . . . . ?
C7 C3 C4 C5 60.4(8) . . . . ?
C2 C1 N5 C6 60.3(8) . . . . ?
C2 C1 N5 C5 -60.0(7) . . . . ?
C3 C4 C5 N5 -2.6(9) . . . . ?
C1 N5 C5 C4 62.0(7) . . . . ?
C6 N5 C5 C4 -59.8(8) . . . . ?
C1 N5 C6 C7 -56.5(9) . . . . ?
C5 N5 C6 C7 64.8(8) . . . . ?
N5 C6 C7 C3 -5.0(10) . . . . ?
C2 C3 C7 C6 62.1(8) . . . . ?
C4 C3 C7 C6 -55.7(9) . . . . ?
O4 N2 O5A Eu1 180.0(6) . . . . ?
O6A N2 O5A Eu1 -6.0(17) . . . . ?
O5 N2 O5A Eu1 -62.7(5) . . . . ?
O6 N2 O5A Eu1 62.2(6) . . . . ?
O4 N2 O6A Eu1 180.0(6) . . . . ?
O5 N2 O6A Eu1 64.2(6) . . . . ?
O6 N2 O6A Eu1 -61.0(7) . . . . ?
O5A N2 O6A Eu1 6.0(17) . . . . ?
O8 N3 O7A Eu1 -179.4(4) . . . . ?
O9 N3 O7A Eu1 61.6(5) . . . . ?
O7 N3 O7A Eu1 -61.7(6) . . . . ?
O9A N3 O7A Eu1 -2.2(15) . . . . ?
O8 N3 O9A Eu1 179.4(4) . . . . ?
O9 N3 O9A Eu1 -61.9(6) . . . . ?
O7 N3 O9A Eu1 63.0(6) . . . . ?
O7A N3 O9A Eu1 2.2(15) . . . . ?
O11 N4 O12A Eu1 179.6(5) . . . . ?
O12 N4 O12A Eu1 61.5(5) . . . . ?
O10 N4 O12A Eu1 -61.7(5) . . . . ?
O10A N4 O12A Eu1 -1.0(14) . . . . ?
O11 N4 O10A Eu1 -179.6(5) . . . . ?
O12 N4 O10A Eu1 -62.6(6) . . . . ?
O10 N4 O10A Eu1 64.7(7) . . . . ?
O12A N4 O10A Eu1 1.0(15) . . . . ?
